data_7226522
loop_
_publ_author_name
'Das, Parthapratim'
'Elder, Thomas J.'
'Brennessel, William W.'
'Chmely, Stephen C.'

_publ_section_title
;
 Iron piano-stool complexes containing NHC ligands outfitted with pendent
 arms: synthesis, characterization, and screening for catalytic transfer
 hydrogenation
;
_journal_name_full 'RSC Adv.'
_journal_paper_doi 10.1039/C6RA20764B
_journal_year 2016
_chemical_formula_moiety 'C25 H30 Fe N2 O3'
_chemical_formula_sum 'C25 H30 Fe N2 O3'
_chemical_formula_weight 462.36
_chemical_name_common utksc03
_chemical_name_systematic
; 
 ? 
;
_space_group_crystal_system monoclinic
_space_group_IT_number 14
_space_group_name_Hall '-P 2yn'
_space_group_name_H-M_alt 'P 1 21/n 1'
_symmetry_space_group_name_Hall '-P 2yn'
_symmetry_space_group_name_H-M 'P 1 21/n 1'
_atom_sites_solution_hydrogens geom
_atom_sites_solution_primary direct
_atom_sites_solution_secondary difmap
_audit_creation_method SHELXL-2014
_audit_update_record
;
2015-12-08 deposited with the CCDC.
2016-09-07 downloaded from the CCDC.
;
_cell_angle_alpha 90
_cell_angle_beta 101.211(2)
_cell_angle_gamma 90
_cell_formula_units_Z 4
_cell_length_a 10.8596(11)
_cell_length_b 8.8254(9)
_cell_length_c 23.959(3)
_cell_measurement_reflns_used 3991
_cell_measurement_temperature 100.0(5)
_cell_measurement_theta_max 37.77
_cell_measurement_theta_min 2.25
_cell_volume 2252.4(4)
_computing_cell_refinement 'SAINT (Bruker, 2013)'
_computing_data_collection 'APEX2 (Bruker, 2013)'
_computing_data_reduction 'SAINT (Bruker, 2013)'
_computing_molecular_graphics 'SHELXTL (Sheldrick, 2008)'
_computing_publication_material 'SHELXTL (Sheldrick, 2008)'
_computing_structure_refinement 'SHELXL-2014 (Sheldrick, 2014)'
_computing_structure_solution 'SIR2011 (Burla et al., 2012)'
_diffrn_ambient_temperature 100.0(5)
_diffrn_measured_fraction_theta_full 0.997
_diffrn_measured_fraction_theta_max 0.965
_diffrn_measurement_device_type 'Bruker SMART APEX II CCD platform'
_diffrn_measurement_method '\w scans'
_diffrn_radiation_type MoK\a
_diffrn_radiation_wavelength 0.71073
_diffrn_reflns_av_R_equivalents 0.0512
_diffrn_reflns_av_unetI/netI 0.0462
_diffrn_reflns_Laue_measured_fraction_full 0.997
_diffrn_reflns_Laue_measured_fraction_max 0.965
_diffrn_reflns_limit_h_max 18
_diffrn_reflns_limit_h_min -18
_diffrn_reflns_limit_k_max 15
_diffrn_reflns_limit_k_min -15
_diffrn_reflns_limit_l_max 41
_diffrn_reflns_limit_l_min -41
_diffrn_reflns_number 54838
_diffrn_reflns_point_group_measured_fraction_full 0.997
_diffrn_reflns_point_group_measured_fraction_max 0.965
_diffrn_reflns_theta_full 37.785
_diffrn_reflns_theta_max 38.664
_diffrn_reflns_theta_min 1.939
_diffrn_source 'fine-focus sealed tube'
_exptl_absorpt_coefficient_mu 0.698
_exptl_absorpt_correction_T_max 0.7476
_exptl_absorpt_correction_T_min 0.6728
_exptl_absorpt_correction_type multi-scan
_exptl_absorpt_process_details 'SADABS (Sheldrick, 2012)'
_exptl_crystal_colour red-orange
_exptl_crystal_density_diffrn 1.363
_exptl_crystal_description block
_exptl_crystal_F_000 976
_exptl_crystal_size_max 0.26
_exptl_crystal_size_mid 0.24
_exptl_crystal_size_min 0.14
_refine_diff_density_max 0.633
_refine_diff_density_min -0.325
_refine_diff_density_rms 0.087
_refine_ls_extinction_method none
_refine_ls_goodness_of_fit_ref 1.045
_refine_ls_hydrogen_treatment constr
_refine_ls_matrix_type full
_refine_ls_number_parameters 287
_refine_ls_number_reflns 12380
_refine_ls_number_restraints 0
_refine_ls_restrained_S_all 1.045
_refine_ls_R_factor_all 0.0656
_refine_ls_R_factor_gt 0.0438
_refine_ls_shift/su_max 0.001
_refine_ls_shift/su_mean 0.000
_refine_ls_structure_factor_coef Fsqd
_refine_ls_weighting_details 'w=1/[\s^2^(Fo^2^)+(0.0515P)^2^+0.5897P] where P=(Fo^2^+2Fc^2^)/3'
_refine_ls_weighting_scheme calc
_refine_ls_wR_factor_gt 0.1041
_refine_ls_wR_factor_ref 0.1133
_reflns_Friedel_coverage 0.000
_reflns_number_gt 9352
_reflns_number_total 12380
_reflns_threshold_expression 'I > 2\s(I)'
_cod_data_source_file c6ra20764b2.cif
_cod_data_source_block utksc03
_cod_database_code 7226522
_shelx_space_group_comment
; 
The symmetry employed for this shelxl refinement is uniquely defined 
by the following loop, which should always be used as a source of 
symmetry information in preference to the above space-group names. 
They are only intended as comments. 
;
_shelx_estimated_absorpt_t_min 0.839
_shelx_estimated_absorpt_t_max 0.909
_shelxl_version_number 2014-2

loop_
_space_group_symop_operation_xyz
'x, y, z'
'-x+1/2, y+1/2, -z+1/2'
'-x, -y, -z'
'x-1/2, -y-1/2, z-1/2'

loop_
_atom_site_label
_atom_site_type_symbol
_atom_site_fract_x
_atom_site_fract_y
_atom_site_fract_z
_atom_site_U_iso_or_equiv
_atom_site_adp_type
_atom_site_occupancy
_atom_site_site_symmetry_order
_atom_site_calc_flag
_atom_site_refinement_flags_posn
_atom_site_refinement_flags_adp
Fe1 Fe 0.22730(2) 0.38977(2) 0.43741(2) 0.01269(4) Uani 1 1 d . .
O1 O 0.42388(12) 0.19630(15) 0.50000(5) 0.0418(3) Uani 1 1 d . .
O2 O 0.40069(10) 0.50427(12) 0.36839(5) 0.0288(2) Uani 1 1 d . .
O3 O -0.01715(8) 0.75412(10) 0.42030(3) 0.01678(15) Uani 1 1 d . .
N1 N 0.26938(9) 0.56275(12) 0.54763(4) 0.01560(16) Uani 1 1 d . .
N2 N 0.23001(9) 0.71372(11) 0.47583(4) 0.01399(15) Uani 1 1 d . .
C1 C 0.34772(13) 0.27732(16) 0.47733(6) 0.0242(2) Uani 1 1 d . .
C2 C 0.33123(11) 0.46592(14) 0.39587(5) 0.0191(2) Uani 1 1 d . .
C3 C 0.24521(10) 0.56458(13) 0.48970(4) 0.01322(17) Uani 1 1 d . .
C4 C 0.26790(12) 0.70815(15) 0.56922(5) 0.0197(2) Uani 1 1 d . .
H4 H 0.2817 0.7359 0.6083 0.024 Uiso 1 1 calc R U
C5 C 0.24311(12) 0.80272(14) 0.52429(5) 0.0194(2) Uani 1 1 d . .
H5 H 0.2360 0.9099 0.5256 0.023 Uiso 1 1 calc R U
C6 C 0.29062(12) 0.42856(15) 0.58421(5) 0.0203(2) Uani 1 1 d . .
H6A H 0.2197 0.3587 0.5739 0.030 Uiso 1 1 calc R U
H6B H 0.2983 0.4592 0.6241 0.030 Uiso 1 1 calc R U
H6C H 0.3681 0.3780 0.5792 0.030 Uiso 1 1 calc R U
C7 C 0.19987(10) 0.77879(12) 0.41946(4) 0.01294(16) Uani 1 1 d . .
C8 C 0.29830(10) 0.83353(12) 0.39579(5) 0.01382(17) Uani 1 1 d . .
H8 H 0.3822 0.8229 0.4161 0.017 Uiso 1 1 calc R U
C9 C 0.27543(10) 0.90377(12) 0.34265(5) 0.01306(16) Uani 1 1 d . .
C10 C 0.14916(10) 0.91327(11) 0.31498(4) 0.01240(16) Uani 1 1 d . .
H10 H 0.1315 0.9571 0.2781 0.015 Uiso 1 1 calc R U
C11 C 0.04798(9) 0.86290(11) 0.33794(4) 0.01173(16) Uani 1 1 d . .
C12 C 0.07022(10) 0.79572(12) 0.39408(4) 0.01253(16) Uani 1 1 d . .
C13 C 0.38419(10) 0.96308(13) 0.31656(5) 0.01500(18) Uani 1 1 d . .
C14 C 0.46482(12) 0.83003(16) 0.30300(6) 0.0239(2) Uani 1 1 d . .
H14A H 0.4119 0.7584 0.2777 0.036 Uiso 1 1 calc R U
H14B H 0.5029 0.7785 0.3384 0.036 Uiso 1 1 calc R U
H14C H 0.5311 0.8683 0.2842 0.036 Uiso 1 1 calc R U
C15 C 0.46711(13) 1.07039(17) 0.35793(6) 0.0263(3) Uani 1 1 d . .
H15A H 0.4169 1.1567 0.3663 0.039 Uiso 1 1 calc R U
H15B H 0.5363 1.1069 0.3407 0.039 Uiso 1 1 calc R U
H15C H 0.5012 1.0162 0.3933 0.039 Uiso 1 1 calc R U
C16 C 0.33800(12) 1.04979(18) 0.26105(6) 0.0254(3) Uani 1 1 d . .
H16A H 0.2846 1.1343 0.2682 0.038 Uiso 1 1 calc R U
H16B H 0.2896 0.9814 0.2328 0.038 Uiso 1 1 calc R U
H16C H 0.4102 1.0892 0.2467 0.038 Uiso 1 1 calc R U
C17 C -0.08745(10) 0.88290(12) 0.30545(5) 0.01384(17) Uani 1 1 d . .
C18 C -0.15876(11) 0.98979(15) 0.33887(6) 0.0209(2) Uani 1 1 d . .
H18A H -0.1178 1.0892 0.3428 0.031 Uiso 1 1 calc R U
H18B H -0.1582 0.9473 0.3767 0.031 Uiso 1 1 calc R U
H18C H -0.2456 1.0009 0.3184 0.031 Uiso 1 1 calc R U
C19 C -0.15424(10) 0.72843(14) 0.29769(5) 0.01744(19) Uani 1 1 d . .
H19A H -0.1132 0.6633 0.2737 0.026 Uiso 1 1 calc R U
H19B H -0.2424 0.7431 0.2795 0.026 Uiso 1 1 calc R U
H19C H -0.1497 0.6805 0.3349 0.026 Uiso 1 1 calc R U
C20 C -0.09480(11) 0.94892(15) 0.24557(5) 0.0202(2) Uani 1 1 d . .
H20A H -0.0580 1.0507 0.2485 0.030 Uiso 1 1 calc R U
H20B H -0.1828 0.9546 0.2261 0.030 Uiso 1 1 calc R U
H20C H -0.0482 0.8836 0.2239 0.030 Uiso 1 1 calc R U
C21 C 0.03149(11) 0.41863(14) 0.43056(5) 0.0176(2) Uani 1 1 d . .
H21 H -0.0079 0.4982 0.4472 0.021 Uiso 1 1 calc R U
C22 C 0.06917(11) 0.27665(14) 0.45654(5) 0.0185(2) Uani 1 1 d . .
H22 H 0.0604 0.2450 0.4935 0.022 Uiso 1 1 calc R U
C23 C 0.12279(12) 0.19039(13) 0.41659(5) 0.0185(2) Uani 1 1 d . .
H23 H 0.1552 0.0904 0.4223 0.022 Uiso 1 1 calc R U
C24 C 0.11934(11) 0.27911(13) 0.36736(5) 0.01731(19) Uani 1 1 d . .
H24 H 0.1495 0.2495 0.3343 0.021 Uiso 1 1 calc R U
C25 C 0.06245(11) 0.42169(13) 0.37585(5) 0.01725(19) Uani 1 1 d . .
H25 H 0.0481 0.5033 0.3496 0.021 Uiso 1 1 calc R U

loop_
_atom_site_aniso_label
_atom_site_aniso_U_11
_atom_site_aniso_U_22
_atom_site_aniso_U_33
_atom_site_aniso_U_23
_atom_site_aniso_U_13
_atom_site_aniso_U_12
Fe1 0.01383(7) 0.01186(7) 0.01218(6) 0.00069(5) 0.00200(5) -0.00009(5)
O1 0.0420(7) 0.0418(7) 0.0356(6) 0.0008(5) -0.0072(5) 0.0209(5)
O2 0.0289(5) 0.0269(5) 0.0356(5) -0.0021(4) 0.0181(4) -0.0047(4)
O3 0.0159(3) 0.0205(4) 0.0150(3) 0.0021(3) 0.0058(3) -0.0027(3)
N1 0.0173(4) 0.0176(4) 0.0110(3) 0.0015(3) 0.0006(3) -0.0040(3)
N2 0.0170(4) 0.0130(4) 0.0112(3) -0.0002(3) 0.0007(3) -0.0021(3)
C1 0.0245(6) 0.0237(6) 0.0223(5) 0.0002(5) -0.0004(4) 0.0042(5)
C2 0.0199(5) 0.0170(5) 0.0213(5) -0.0020(4) 0.0058(4) -0.0009(4)
C3 0.0135(4) 0.0146(4) 0.0112(4) 0.0008(3) 0.0013(3) -0.0023(3)
C4 0.0244(5) 0.0213(5) 0.0124(4) -0.0039(4) 0.0013(4) -0.0064(4)
C5 0.0260(5) 0.0165(5) 0.0149(4) -0.0035(4) 0.0016(4) -0.0035(4)
C6 0.0230(5) 0.0228(5) 0.0138(4) 0.0055(4) 0.0004(4) -0.0040(4)
C7 0.0154(4) 0.0115(4) 0.0114(4) 0.0007(3) 0.0015(3) -0.0007(3)
C8 0.0123(4) 0.0131(4) 0.0156(4) 0.0005(3) 0.0016(3) -0.0006(3)
C9 0.0126(4) 0.0118(4) 0.0156(4) 0.0006(3) 0.0047(3) -0.0004(3)
C10 0.0133(4) 0.0112(4) 0.0130(4) 0.0009(3) 0.0032(3) -0.0001(3)
C11 0.0117(4) 0.0107(4) 0.0130(4) -0.0002(3) 0.0030(3) -0.0003(3)
C12 0.0139(4) 0.0109(4) 0.0132(4) 0.0001(3) 0.0037(3) -0.0007(3)
C13 0.0129(4) 0.0152(4) 0.0180(4) 0.0010(4) 0.0056(3) -0.0008(3)
C14 0.0196(5) 0.0215(6) 0.0331(6) -0.0010(5) 0.0115(5) 0.0014(4)
C15 0.0250(6) 0.0280(6) 0.0278(6) -0.0071(5) 0.0097(5) -0.0126(5)
C16 0.0180(5) 0.0341(7) 0.0258(6) 0.0117(5) 0.0085(4) 0.0008(5)
C17 0.0123(4) 0.0142(4) 0.0150(4) 0.0013(3) 0.0024(3) 0.0007(3)
C18 0.0151(5) 0.0219(5) 0.0260(6) -0.0032(4) 0.0043(4) 0.0044(4)
C19 0.0151(4) 0.0173(5) 0.0193(5) 0.0000(4) 0.0018(4) -0.0032(4)
C20 0.0164(5) 0.0241(6) 0.0191(5) 0.0073(4) 0.0006(4) 0.0001(4)
C21 0.0146(4) 0.0187(5) 0.0197(5) -0.0045(4) 0.0036(4) -0.0020(4)
C22 0.0207(5) 0.0199(5) 0.0157(4) -0.0006(4) 0.0051(4) -0.0069(4)
C23 0.0241(5) 0.0130(4) 0.0178(5) -0.0012(4) 0.0025(4) -0.0030(4)
C24 0.0214(5) 0.0165(5) 0.0137(4) -0.0024(4) 0.0025(4) -0.0013(4)
C25 0.0181(5) 0.0162(5) 0.0159(4) 0.0007(4) -0.0006(4) -0.0003(4)

loop_
_atom_type_symbol
_atom_type_description
_atom_type_scat_dispersion_real
_atom_type_scat_dispersion_imag
_atom_type_scat_source
C C 0.0033 0.0016 'International Tables Vol C Tables 4.2.6.8 and 6.1.1.4'
H H 0.0000 0.0000 'International Tables Vol C Tables 4.2.6.8 and 6.1.1.4'
N N 0.0061 0.0033 'International Tables Vol C Tables 4.2.6.8 and 6.1.1.4'
O O 0.0106 0.0060 'International Tables Vol C Tables 4.2.6.8 and 6.1.1.4'
Fe Fe 0.3463 0.8444 'International Tables Vol C Tables 4.2.6.8 and 6.1.1.4'

loop_
_geom_angle_atom_site_label_1
_geom_angle_atom_site_label_2
_geom_angle_atom_site_label_3
_geom_angle
C1 Fe1 C2 91.82(6)
C1 Fe1 C3 97.14(6)
C2 Fe1 C3 93.73(5)
C1 Fe1 C24 114.34(6)
C2 Fe1 C24 92.59(5)
C3 Fe1 C24 147.65(5)
C1 Fe1 C23 88.10(6)
C2 Fe1 C23 123.84(5)
C3 Fe1 C23 141.97(5)
C24 Fe1 C23 39.30(5)
C1 Fe1 C25 153.27(6)
C2 Fe1 C25 95.93(5)
C3 Fe1 C25 107.79(5)
C24 Fe1 C25 39.93(5)
C23 Fe1 C25 66.37(5)
C1 Fe1 C22 99.46(6)
C2 Fe1 C22 158.86(5)
C3 Fe1 C22 102.46(5)
C24 Fe1 C22 66.49(5)
C23 Fe1 C22 39.75(5)
C25 Fe1 C22 66.35(5)
C1 Fe1 C21 137.41(6)
C2 Fe1 C21 130.52(5)
C3 Fe1 C21 85.90(4)
C24 Fe1 C21 66.18(5)
C23 Fe1 C21 66.05(5)
C25 Fe1 C21 39.18(5)
C22 Fe1 C21 39.34(5)
C3 N1 C4 110.85(10)
C3 N1 C6 126.60(10)
C4 N1 C6 122.53(10)
C3 N2 C5 110.86(9)
C3 N2 C7 127.42(9)
C5 N2 C7 121.69(10)
O1 C1 Fe1 174.79(13)
O2 C2 Fe1 174.95(11)
N2 C3 N1 104.52(9)
N2 C3 Fe1 127.55(7)
N1 C3 Fe1 127.86(8)
C5 C4 N1 106.89(10)
C5 C4 H4 126.6
N1 C4 H4 126.6
C4 C5 N2 106.88(11)
C4 C5 H5 126.6
N2 C5 H5 126.6
N1 C6 H6A 109.5
N1 C6 H6B 109.5
H6A C6 H6B 109.5
N1 C6 H6C 109.5
H6A C6 H6C 109.5
H6B C6 H6C 109.5
C8 C7 C12 124.20(10)
C8 C7 N2 117.83(9)
C12 C7 N2 117.69(9)
C7 C8 C9 120.83(10)
C7 C8 H8 119.6
C9 C8 H8 119.6
C8 C9 C10 116.21(9)
C8 C9 C13 120.66(9)
C10 C9 C13 123.12(9)
C11 C10 C9 124.53(10)
C11 C10 H10 117.7
C9 C10 H10 117.7
C10 C11 C12 119.72(9)
C10 C11 C17 120.96(9)
C12 C11 C17 119.28(9)
O3 C12 C7 121.37(9)
O3 C12 C11 124.35(9)
C7 C12 C11 114.28(9)
C15 C13 C16 107.77(11)
C15 C13 C9 110.50(9)
C16 C13 C9 112.13(9)
C15 C13 C14 108.78(10)
C16 C13 C14 107.59(10)
C9 C13 C14 109.96(9)
C13 C14 H14A 109.5
C13 C14 H14B 109.5
H14A C14 H14B 109.5
C13 C14 H14C 109.5
H14A C14 H14C 109.5
H14B C14 H14C 109.5
C13 C15 H15A 109.5
C13 C15 H15B 109.5
H15A C15 H15B 109.5
C13 C15 H15C 109.5
H15A C15 H15C 109.5
H15B C15 H15C 109.5
C13 C16 H16A 109.5
C13 C16 H16B 109.5
H16A C16 H16B 109.5
C13 C16 H16C 109.5
H16A C16 H16C 109.5
H16B C16 H16C 109.5
C11 C17 C20 112.83(9)
C11 C17 C19 110.01(9)
C20 C17 C19 106.60(9)
C11 C17 C18 109.63(9)
C20 C17 C18 108.25(10)
C19 C17 C18 109.43(9)
C17 C18 H18A 109.5
C17 C18 H18B 109.5
H18A C18 H18B 109.5
C17 C18 H18C 109.5
H18A C18 H18C 109.5
H18B C18 H18C 109.5
C17 C19 H19A 109.5
C17 C19 H19B 109.5
H19A C19 H19B 109.5
C17 C19 H19C 109.5
H19A C19 H19C 109.5
H19B C19 H19C 109.5
C17 C20 H20A 109.5
C17 C20 H20B 109.5
H20A C20 H20B 109.5
C17 C20 H20C 109.5
H20A C20 H20C 109.5
H20B C20 H20C 109.5
C25 C21 C22 108.77(10)
C25 C21 Fe1 70.00(7)
C22 C21 Fe1 70.18(7)
C25 C21 H21 125.6
C22 C21 H21 125.6
Fe1 C21 H21 125.8
C21 C22 C23 107.18(10)
C21 C22 Fe1 70.47(7)
C23 C22 Fe1 69.69(7)
C21 C22 H22 126.4
C23 C22 H22 126.4
Fe1 C22 H22 125.0
C24 C23 C22 108.40(11)
C24 C23 Fe1 70.05(7)
C22 C23 Fe1 70.56(7)
C24 C23 H23 125.8
C22 C23 H23 125.8
Fe1 C23 H23 125.2
C23 C24 C25 108.10(10)
C23 C24 Fe1 70.65(7)
C25 C24 Fe1 70.50(6)
C23 C24 H24 126.0
C25 C24 H24 126.0
Fe1 C24 H24 124.5
C21 C25 C24 107.54(10)
C21 C25 Fe1 70.82(7)
C24 C25 Fe1 69.56(6)
C21 C25 H25 126.2
C24 C25 H25 126.2
Fe1 C25 H25 125.0

loop_
_geom_bond_atom_site_label_1
_geom_bond_atom_site_label_2
_geom_bond_distance
Fe1 C1 1.7673(13)
Fe1 C2 1.7756(12)
Fe1 C3 1.9730(11)
Fe1 C24 2.0928(11)
Fe1 C23 2.1007(12)
Fe1 C25 2.1053(12)
Fe1 C22 2.1123(12)
Fe1 C21 2.1161(12)
O1 C1 1.1470(17)
O2 C2 1.1446(15)
O3 C12 1.2890(13)
N1 C3 1.3617(14)
N1 C4 1.3847(16)
N1 C6 1.4646(15)
N2 C3 1.3597(14)
N2 C5 1.3860(15)
N2 C7 1.4452(14)
C4 C5 1.3474(17)
C4 H4 0.9500
C5 H5 0.9500
C6 H6A 0.9800
C6 H6B 0.9800
C6 H6C 0.9800
C7 C8 1.3905(15)
C7 C12 1.4288(15)
C8 C9 1.3942(15)
C8 H8 0.9500
C9 C10 1.4048(15)
C9 C13 1.5319(14)
C10 C11 1.3937(14)
C10 H10 0.9500
C11 C12 1.4467(15)
C11 C17 1.5345(15)
C13 C15 1.5307(17)
C13 C16 1.5318(17)
C13 C14 1.5367(17)
C14 H14A 0.9800
C14 H14B 0.9800
C14 H14C 0.9800
C15 H15A 0.9800
C15 H15B 0.9800
C15 H15C 0.9800
C16 H16A 0.9800
C16 H16B 0.9800
C16 H16C 0.9800
C17 C20 1.5360(16)
C17 C19 1.5384(16)
C17 C18 1.5402(16)
C18 H18A 0.9800
C18 H18B 0.9800
C18 H18C 0.9800
C19 H19A 0.9800
C19 H19B 0.9800
C19 H19C 0.9800
C20 H20A 0.9800
C20 H20B 0.9800
C20 H20C 0.9800
C21 C25 1.4153(17)
C21 C22 1.4234(18)
C21 H21 0.9500
C22 C23 1.4321(17)
C22 H22 0.9500
C23 C24 1.4103(17)
C23 H23 0.9500
C24 C25 1.4336(17)
C24 H24 0.9500
C25 H25 0.9500

loop_
_geom_hbond_atom_site_label_D
_geom_hbond_atom_site_label_H
_geom_hbond_atom_site_label_A
_geom_hbond_distance_DH
_geom_hbond_distance_HA
_geom_hbond_distance_DA
_geom_hbond_angle_DHA
_geom_hbond_site_symmetry_A
C6 H6A O3 0.98 2.44 3.3624(15) 156.1 3_566
C22 H22 O3 0.95 2.21 3.1222(14) 161.7 3_566

loop_
_geom_torsion_atom_site_label_1
_geom_torsion_atom_site_label_2
_geom_torsion_atom_site_label_3
_geom_torsion_atom_site_label_4
_geom_torsion
C5 N2 C3 N1 -0.67(12)
C7 N2 C3 N1 -178.59(10)
C5 N2 C3 Fe1 176.46(8)
C7 N2 C3 Fe1 -1.46(16)
C4 N1 C3 N2 0.60(12)
C6 N1 C3 N2 178.71(10)
C4 N1 C3 Fe1 -176.51(8)
C6 N1 C3 Fe1 1.60(16)
C3 N1 C4 C5 -0.31(14)
C6 N1 C4 C5 -178.52(11)
N1 C4 C5 N2 -0.11(14)
C3 N2 C5 C4 0.50(14)
C7 N2 C5 C4 178.55(10)
C3 N2 C7 C8 -97.03(13)
C5 N2 C7 C8 85.26(13)
C3 N2 C7 C12 88.83(13)
C5 N2 C7 C12 -88.89(13)
C12 C7 C8 C9 -3.41(17)
N2 C7 C8 C9 -177.14(10)
C7 C8 C9 C10 -0.85(15)
C7 C8 C9 C13 -179.63(10)
C8 C9 C10 C11 2.44(16)
C13 C9 C10 C11 -178.81(10)
C9 C10 C11 C12 0.13(16)
C9 C10 C11 C17 177.85(10)
C8 C7 C12 O3 -173.96(10)
N2 C7 C12 O3 -0.22(15)
C8 C7 C12 C11 5.72(15)
N2 C7 C12 C11 179.46(9)
C10 C11 C12 O3 175.68(10)
C17 C11 C12 O3 -2.08(16)
C10 C11 C12 C7 -3.99(14)
C17 C11 C12 C7 178.24(9)
C8 C9 C13 C15 -54.07(14)
C10 C9 C13 C15 127.23(12)
C8 C9 C13 C16 -174.32(11)
C10 C9 C13 C16 6.98(15)
C8 C9 C13 C14 66.03(14)
C10 C9 C13 C14 -112.67(12)
C10 C11 C17 C20 4.91(14)
C12 C11 C17 C20 -177.36(10)
C10 C11 C17 C19 123.81(10)
C12 C11 C17 C19 -58.46(12)
C10 C11 C17 C18 -115.81(11)
C12 C11 C17 C18 61.92(12)
C25 C21 C22 C23 -0.75(13)
Fe1 C21 C22 C23 -60.32(8)
C25 C21 C22 Fe1 59.57(8)
C21 C22 C23 C24 0.74(13)
Fe1 C22 C23 C24 -60.08(8)
C21 C22 C23 Fe1 60.82(8)
C22 C23 C24 C25 -0.45(14)
Fe1 C23 C24 C25 -60.86(8)
C22 C23 C24 Fe1 60.41(8)
C22 C21 C25 C24 0.47(13)
Fe1 C21 C25 C24 60.16(8)
C22 C21 C25 Fe1 -59.69(8)
C23 C24 C25 C21 -0.01(13)
Fe1 C24 C25 C21 -60.96(8)
C23 C24 C25 Fe1 60.95(8)
